data_1558059
loop_
_publ_author_name
'Drescher, Regina'
'Lin, Shujuan'
'Hofmann, Alexander'
'Lenczyk, Carsten'
'Kachel, Stephanie'
'Krummenacher, Ivo'
'Lin, Zhenyang'
'Braunschweig, Holger'

_publ_section_title
;
 Ring expansion of alumoles with organic azides: selective formation of
 six-membered aluminum-nitrogen heterocycles.
;
_journal_issue 21
_journal_name_full 'Chemical science'
_journal_page_first 5559
_journal_page_last 5564
_journal_paper_doi 10.1039/d0sc02032j
_journal_volume 11
_journal_year 2020
_chemical_formula_moiety 'C32 H58 Al2'
_chemical_formula_sum 'C32 H58 Al2'
_chemical_formula_weight 496.74
_chemical_name_systematic tertbutylaluminol
_chemical_properties_physical Air-sensitive,Moisture-sensitive
_space_group_crystal_system monoclinic
_space_group_IT_number 14
_space_group_name_Hall '-P 2yn'
_space_group_name_H-M_alt 'P 1 21/n 1'
_atom_sites_solution_hydrogens geom
_atom_sites_solution_primary iterative
_atom_sites_solution_secondary difmap
_audit_creation_method SHELXL-2014/7
_audit_update_record
;
2020-02-28 deposited with the CCDC.	2020-05-14 downloaded from the CCDC.
;
_cell_angle_alpha 90
_cell_angle_beta 96.64(2)
_cell_angle_gamma 90
_cell_formula_units_Z 2
_cell_length_a 8.755(4)
_cell_length_b 15.965(5)
_cell_length_c 11.067(5)
_cell_measurement_reflns_used 8719
_cell_measurement_temperature 100(2)
_cell_measurement_theta_max 26.81
_cell_measurement_theta_min 2.55
_cell_volume 1536.5(11)
_computing_cell_refinement 'Saint+ ver. V8.37A (Bruker AXS)'
_computing_data_collection 'APEX2 ver. 2014.9 (Bruker AXS)'
_computing_data_reduction 'Saint+ ver. V8.37A (Bruker AXS)'
_computing_molecular_graphics 'ShelXLe (Huebschle et all, 2011)'
_computing_publication_material 'SHELXL-2014/7 (Sheldrick, 2014)'
_computing_structure_refinement 'SHELXL-2014/7 (Sheldrick, 2014)'
_computing_structure_solution 'SHELXT (Sheldrick, 2014)'
_diffrn_ambient_temperature 100(2)
_diffrn_detector 'CMOS area detector (Photon 100)'
_diffrn_detector_area_resol_mean 10.24
_diffrn_measured_fraction_theta_full 1.000
_diffrn_measured_fraction_theta_max 1.000
_diffrn_measurement_device_type 'Bruker D8 Quest'
_diffrn_measurement_method '\f and \w scans'
_diffrn_radiation_monochromator 'multi-layer mirror'
_diffrn_radiation_type MoK\a
_diffrn_radiation_wavelength 0.71073
_diffrn_reflns_av_R_equivalents 0.0824
_diffrn_reflns_av_unetI/netI 0.0389
_diffrn_reflns_Laue_measured_fraction_full 1.000
_diffrn_reflns_Laue_measured_fraction_max 1.000
_diffrn_reflns_limit_h_max 10
_diffrn_reflns_limit_h_min -10
_diffrn_reflns_limit_k_max 19
_diffrn_reflns_limit_k_min -19
_diffrn_reflns_limit_l_max 10
_diffrn_reflns_limit_l_min -13
_diffrn_reflns_number 33579
_diffrn_reflns_point_group_measured_fraction_full 1.000
_diffrn_reflns_point_group_measured_fraction_max 1.000
_diffrn_reflns_theta_full 26.000
_diffrn_reflns_theta_max 26.021
_diffrn_reflns_theta_min 2.249
_diffrn_source 'microfocus sealed tube (Incoatec ImS)'
_exptl_absorpt_coefficient_mu 0.112
_exptl_absorpt_correction_T_max 0.7454
_exptl_absorpt_correction_T_min 0.6074
_exptl_absorpt_correction_type multi-scan
_exptl_absorpt_process_details 'SadAbs 2014/5 (Bruker AXS)'
_exptl_crystal_colour colourless
_exptl_crystal_density_diffrn 1.074
_exptl_crystal_description block
_exptl_crystal_F_000 552
_exptl_crystal_size_max 0.42
_exptl_crystal_size_mid 0.294
_exptl_crystal_size_min 0.188
_refine_diff_density_max 0.490
_refine_diff_density_min -0.291
_refine_diff_density_rms 0.062
_refine_ls_extinction_method none
_refine_ls_goodness_of_fit_ref 1.052
_refine_ls_hydrogen_treatment constr
_refine_ls_matrix_type full
_refine_ls_number_parameters 161
_refine_ls_number_reflns 3028
_refine_ls_number_restraints 0
_refine_ls_restrained_S_all 1.052
_refine_ls_R_factor_all 0.0612
_refine_ls_R_factor_gt 0.0462
_refine_ls_shift/su_max 0.000
_refine_ls_shift/su_mean 0.000
_refine_ls_structure_factor_coef Fsqd
_refine_ls_weighting_details 'w=1/[\s^2^(Fo^2^)+(0.0665P)^2^+0.8680P] where P=(Fo^2^+2Fc^2^)/3'
_refine_ls_weighting_scheme calc
_refine_ls_wR_factor_gt 0.1167
_refine_ls_wR_factor_ref 0.1288
_reflns_Friedel_coverage 0.000
_reflns_number_gt 2459
_reflns_number_total 3028
_reflns_threshold_expression 'I > 2\s(I)'
_cod_data_source_file d0sc02032j2.cif
_cod_data_source_block AlHo097_a
_cod_depositor_comments
;Adding full bibliography for 1558058--1558063.cif.

 Adding full bibliography for 1558058--1558063.cif.
;
_cod_original_cell_volume 1536.6(11)
_cod_original_sg_symbol_H-M 'P 21/n'
_cod_database_code 1558059
_shelx_shelxl_version_number 2014/7
_shelx_space_group_comment
;
The symmetry employed for this shelxl refinement is uniquely defined
by the following loop, which should always be used as a source of
symmetry information in preference to the above space-group names.
They are only intended as comments.
;
_shelx_estimated_absorpt_t_min 0.954
_shelx_estimated_absorpt_t_max 0.979

loop_
_space_group_symop_operation_xyz
'x, y, z'
'-x+1/2, y+1/2, -z+1/2'
'-x, -y, -z'
'x-1/2, -y-1/2, z-1/2'

loop_
_atom_site_label
_atom_site_type_symbol
_atom_site_fract_x
_atom_site_fract_y
_atom_site_fract_z
_atom_site_U_iso_or_equiv
_atom_site_adp_type
_atom_site_occupancy
_atom_site_site_symmetry_order
_atom_site_calc_flag
_atom_site_refinement_flags_posn
_atom_site_refinement_flags_adp
_atom_site_refinement_flags_occupancy
_atom_site_disorder_assembly
_atom_site_disorder_group
Al1 Al 0.49920(6) 0.55666(3) 0.41320(5) 0.01366(17) Uani 1 1 d . . . . .
C1 C 0.5565(2) 0.42559(11) 0.40745(16) 0.0152(4) Uani 1 1 d . . . . .
C2 C 0.4568(2) 0.40670(11) 0.30610(16) 0.0159(4) Uani 1 1 d . . . . .
C3 C 0.3068(2) 0.45125(11) 0.27833(16) 0.0163(4) Uani 1 1 d . . . . .
C4 C 0.3028(2) 0.53361(11) 0.30916(16) 0.0161(4) Uani 1 1 d . . . . .
C5 C 0.7201(2) 0.38883(11) 0.41561(16) 0.0172(4) Uani 1 1 d . . . . .
H5A H 0.7534 0.3876 0.3331 0.021 Uiso 1 1 calc R U . . .
H5B H 0.7914 0.4261 0.4666 0.021 Uiso 1 1 calc R U . . .
C6 C 0.7318(2) 0.30025(11) 0.46920(17) 0.0206(4) Uani 1 1 d . . . . .
H6A H 0.6622 0.2628 0.4188 0.031 Uiso 1 1 calc R U . . .
H6B H 0.7030 0.3014 0.5522 0.031 Uiso 1 1 calc R U . . .
H6C H 0.8376 0.2799 0.4709 0.031 Uiso 1 1 calc R U . . .
C7 C 0.4981(2) 0.34783(11) 0.20661(16) 0.0196(4) Uani 1 1 d . . . . .
H7A H 0.4059 0.3151 0.1752 0.024 Uiso 1 1 calc R U . . .
H7B H 0.5778 0.3080 0.2417 0.024 Uiso 1 1 calc R U . . .
C8 C 0.5579(3) 0.39519(13) 0.10090(17) 0.0264(5) Uani 1 1 d . . . . .
H8A H 0.5675 0.3563 0.0337 0.040 Uiso 1 1 calc R U . . .
H8B H 0.6588 0.4195 0.1284 0.040 Uiso 1 1 calc R U . . .
H8C H 0.4857 0.4400 0.0732 0.040 Uiso 1 1 calc R U . . .
C9 C 0.1712(2) 0.40304(11) 0.21342(17) 0.0216(4) Uani 1 1 d . . . . .
H9A H 0.0770 0.4195 0.2491 0.026 Uiso 1 1 calc R U . . .
H9B H 0.1880 0.3425 0.2294 0.026 Uiso 1 1 calc R U . . .
C10 C 0.1437(3) 0.41646(13) 0.07555(18) 0.0275(5) Uani 1 1 d . . . . .
H10A H 0.2303 0.3933 0.0377 0.041 Uiso 1 1 calc R U . . .
H10B H 0.1347 0.4765 0.0581 0.041 Uiso 1 1 calc R U . . .
H10C H 0.0486 0.3881 0.0427 0.041 Uiso 1 1 calc R U . . .
C11 C 0.1612(2) 0.58590(11) 0.27128(16) 0.0189(4) Uani 1 1 d . . . . .
H11A H 0.1282 0.6137 0.3439 0.023 Uiso 1 1 calc R U . . .
H11B H 0.0766 0.5488 0.2366 0.023 Uiso 1 1 calc R U . . .
C12 C 0.1908(2) 0.65244(12) 0.17712(18) 0.0244(4) Uani 1 1 d . . . . .
H12A H 0.2228 0.6251 0.1049 0.037 Uiso 1 1 calc R U . . .
H12B H 0.2722 0.6904 0.2120 0.037 Uiso 1 1 calc R U . . .
H12C H 0.0963 0.6844 0.1542 0.037 Uiso 1 1 calc R U . . .
C1_1 C 0.6681(2) 0.63011(11) 0.36599(16) 0.0180(4) Uani 1 1 d . . . . .
C2_1 C 0.7176(2) 0.59792(13) 0.24632(18) 0.0252(4) Uani 1 1 d . . . . .
H2A_1 H 0.6279 0.5951 0.1847 0.038 Uiso 1 1 calc R U . . .
H2B_1 H 0.7626 0.5420 0.2589 0.038 Uiso 1 1 calc R U . . .
H2C_1 H 0.7940 0.6361 0.2187 0.038 Uiso 1 1 calc R U . . .
C3_1 C 0.8093(2) 0.63466(13) 0.46155(18) 0.0263(5) Uani 1 1 d . . . . .
H3A_1 H 0.8538 0.5786 0.4746 0.039 Uiso 1 1 calc R U . . .
H3B_1 H 0.7785 0.6559 0.5382 0.039 Uiso 1 1 calc R U . . .
H3C_1 H 0.8858 0.6724 0.4330 0.039 Uiso 1 1 calc R U . . .
C4_1 C 0.6069(2) 0.71999(12) 0.3449(2) 0.0277(5) Uani 1 1 d . . . . .
H4A_1 H 0.6891 0.7559 0.3211 0.042 Uiso 1 1 calc R U . . .
H4B_1 H 0.5721 0.7414 0.4200 0.042 Uiso 1 1 calc R U . . .
H4C_1 H 0.5206 0.7198 0.2800 0.042 Uiso 1 1 calc R U . . .

loop_
_atom_site_aniso_label
_atom_site_aniso_U_11
_atom_site_aniso_U_22
_atom_site_aniso_U_33
_atom_site_aniso_U_23
_atom_site_aniso_U_13
_atom_site_aniso_U_12
Al1 0.0118(3) 0.0135(3) 0.0157(3) 0.00033(19) 0.0018(2) -0.0002(2)
C1 0.0134(9) 0.0150(8) 0.0178(9) 0.0021(6) 0.0043(7) 0.0008(7)
C2 0.0179(9) 0.0126(8) 0.0180(9) 0.0018(6) 0.0045(7) -0.0017(7)
C3 0.0151(9) 0.0184(9) 0.0152(8) 0.0006(7) 0.0012(7) 0.0004(7)
C4 0.0138(9) 0.0187(9) 0.0162(8) 0.0006(7) 0.0038(7) 0.0006(7)
C5 0.0147(9) 0.0188(9) 0.0181(9) -0.0010(7) 0.0014(7) 0.0020(7)
C6 0.0208(10) 0.0179(9) 0.0226(9) -0.0014(7) 0.0006(7) 0.0044(8)
C7 0.0209(10) 0.0177(9) 0.0197(9) -0.0021(7) 0.0003(7) 0.0018(7)
C8 0.0329(11) 0.0279(10) 0.0191(10) -0.0026(8) 0.0060(8) 0.0014(9)
C9 0.0176(10) 0.0186(9) 0.0273(10) -0.0015(7) -0.0023(8) -0.0004(7)
C10 0.0287(11) 0.0231(10) 0.0279(11) -0.0028(8) -0.0090(8) -0.0005(9)
C11 0.0159(9) 0.0204(9) 0.0202(9) -0.0027(7) 0.0005(7) 0.0025(7)
C12 0.0241(10) 0.0208(10) 0.0268(10) 0.0009(8) -0.0035(8) 0.0036(8)
C1_1 0.0166(9) 0.0165(9) 0.0211(9) 0.0016(7) 0.0031(7) -0.0015(7)
C2_1 0.0255(11) 0.0267(10) 0.0246(10) 0.0005(8) 0.0082(8) -0.0049(8)
C3_1 0.0195(10) 0.0312(11) 0.0280(10) 0.0043(8) 0.0021(8) -0.0067(8)
C4_1 0.0224(10) 0.0198(10) 0.0422(12) 0.0038(8) 0.0090(9) -0.0021(8)

loop_
_atom_type_symbol
_atom_type_description
_atom_type_scat_dispersion_real
_atom_type_scat_dispersion_imag
_atom_type_scat_source
C C 0.0033 0.0016 'International Tables Vol C Tables 4.2.6.8 and 6.1.1.4'
H H 0.0000 0.0000 'International Tables Vol C Tables 4.2.6.8 and 6.1.1.4'
Al Al 0.0645 0.0514 'International Tables Vol C Tables 4.2.6.8 and 6.1.1.4'

loop_
_exptl_crystal_face_index_h
_exptl_crystal_face_index_k
_exptl_crystal_face_index_l
_exptl_crystal_face_perp_dist
0.00 1.00 -1.00 0.0690
0.00 -1.00 1.00 0.1920
1.00 2.00 -2.00 0.1040
-1.00 -2.00 2.00 0.1810
-1.00 -1.00 2.00 0.1680
0.00 2.00 1.00 0.0980
0.00 -2.00 -1.00 0.1050
1.00 2.00 -1.00 0.0960
-1.00 -2.00 1.00 0.1600
-1.00 0.00 2.00 0.1550
1.00 0.00 -2.00 0.1220
1.00 2.00 0.00 0.0830
-1.00 -2.00 0.00 0.1070
-2.00 -1.00 2.00 0.1380
2.00 1.00 -2.00 0.1230
1.00 1.00 0.00 0.0930
-1.00 -1.00 0.00 0.0780
1.00 2.00 2.00 0.0990
-1.00 -2.00 -2.00 0.0730
1.00 0.00 0.00 0.1540
-1.00 0.00 0.00 0.1010
2.00 -2.00 1.00 0.1690
-2.00 2.00 -1.00 0.1190

loop_
_geom_angle_atom_site_label_1
_geom_angle_atom_site_label_2
_geom_angle_atom_site_label_3
_geom_angle
_geom_angle_site_symmetry_1
_geom_angle_site_symmetry_3
_geom_angle_publ_flag
C4 Al1 C1_1 124.88(8) . . ?
C4 Al1 C1 106.85(8) . 3_666 ?
C1_1 Al1 C1 115.04(8) . 3_666 ?
C4 Al1 C1 89.54(7) . . ?
C1_1 Al1 C1 112.30(8) . . ?
C1 Al1 C1 103.73(6) 3_666 . ?
C4 Al1 Al1 103.07(6) . 3_666 ?
C1_1 Al1 Al1 130.50(6) . 3_666 ?
C1 Al1 Al1 52.50(5) 3_666 3_666 ?
C1 Al1 Al1 51.22(5) . 3_666 ?
C2 C1 C5 117.58(16) . . ?
C2 C1 Al1 127.02(13) . 3_666 ?
C5 C1 Al1 108.02(11) . 3_666 ?
C2 C1 Al1 96.28(12) . . ?
C5 C1 Al1 125.89(12) . . ?
Al1 C1 Al1 76.27(6) 3_666 . ?
C1 C2 C3 121.61(16) . . ?
C1 C2 C7 123.03(16) . . ?
C3 C2 C7 114.93(15) . . ?
C4 C3 C2 117.15(16) . . ?
C4 C3 C9 124.44(16) . . ?
C2 C3 C9 118.36(15) . . ?
C3 C4 C11 120.55(16) . . ?
C3 C4 Al1 106.15(13) . . ?
C11 C4 Al1 133.14(13) . . ?
C6 C5 C1 113.20(15) . . ?
C6 C5 H5A 108.9 . . ?
C1 C5 H5A 108.9 . . ?
C6 C5 H5B 108.9 . . ?
C1 C5 H5B 108.9 . . ?
H5A C5 H5B 107.8 . . ?
C5 C6 H6A 109.5 . . ?
C5 C6 H6B 109.5 . . ?
H6A C6 H6B 109.5 . . ?
C5 C6 H6C 109.5 . . ?
H6A C6 H6C 109.5 . . ?
H6B C6 H6C 109.5 . . ?
C2 C7 C8 112.18(15) . . ?
C2 C7 H7A 109.2 . . ?
C8 C7 H7A 109.2 . . ?
C2 C7 H7B 109.2 . . ?
C8 C7 H7B 109.2 . . ?
H7A C7 H7B 107.9 . . ?
C7 C8 H8A 109.5 . . ?
C7 C8 H8B 109.5 . . ?
H8A C8 H8B 109.5 . . ?
C7 C8 H8C 109.5 . . ?
H8A C8 H8C 109.5 . . ?
H8B C8 H8C 109.5 . . ?
C3 C9 C10 115.03(16) . . ?
C3 C9 H9A 108.5 . . ?
C10 C9 H9A 108.5 . . ?
C3 C9 H9B 108.5 . . ?
C10 C9 H9B 108.5 . . ?
H9A C9 H9B 107.5 . . ?
C9 C10 H10A 109.5 . . ?
C9 C10 H10B 109.5 . . ?
H10A C10 H10B 109.5 . . ?
C9 C10 H10C 109.5 . . ?
H10A C10 H10C 109.5 . . ?
H10B C10 H10C 109.5 . . ?
C4 C11 C12 111.95(15) . . ?
C4 C11 H11A 109.2 . . ?
C12 C11 H11A 109.2 . . ?
C4 C11 H11B 109.2 . . ?
C12 C11 H11B 109.2 . . ?
H11A C11 H11B 107.9 . . ?
C11 C12 H12A 109.5 . . ?
C11 C12 H12B 109.5 . . ?
H12A C12 H12B 109.5 . . ?
C11 C12 H12C 109.5 . . ?
H12A C12 H12C 109.5 . . ?
H12B C12 H12C 109.5 . . ?
C2_1 C1_1 C3_1 109.07(16) . . ?
C2_1 C1_1 C4_1 108.06(15) . . ?
C3_1 C1_1 C4_1 107.40(16) . . ?
C2_1 C1_1 Al1 108.72(12) . . ?
C3_1 C1_1 Al1 114.11(13) . . ?
C4_1 C1_1 Al1 109.32(13) . . ?
C1_1 C2_1 H2A_1 109.5 . . ?
C1_1 C2_1 H2B_1 109.5 . . ?
H2A_1 C2_1 H2B_1 109.5 . . ?
C1_1 C2_1 H2C_1 109.5 . . ?
H2A_1 C2_1 H2C_1 109.5 . . ?
H2B_1 C2_1 H2C_1 109.5 . . ?
C1_1 C3_1 H3A_1 109.5 . . ?
C1_1 C3_1 H3B_1 109.5 . . ?
H3A_1 C3_1 H3B_1 109.5 . . ?
C1_1 C3_1 H3C_1 109.5 . . ?
H3A_1 C3_1 H3C_1 109.5 . . ?
H3B_1 C3_1 H3C_1 109.5 . . ?
C1_1 C4_1 H4A_1 109.5 . . ?
C1_1 C4_1 H4B_1 109.5 . . ?
H4A_1 C4_1 H4B_1 109.5 . . ?
C1_1 C4_1 H4C_1 109.5 . . ?
H4A_1 C4_1 H4C_1 109.5 . . ?
H4B_1 C4_1 H4C_1 109.5 . . ?

loop_
_geom_bond_atom_site_label_1
_geom_bond_atom_site_label_2
_geom_bond_distance
_geom_bond_site_symmetry_2
_geom_bond_publ_flag
Al1 C4 1.990(2) . ?
Al1 C1_1 2.0032(19) . ?
Al1 C1 2.117(2) 3_666 ?
Al1 C1 2.1545(19) . ?
Al1 Al1 2.6379(13) 3_666 ?
C1 C2 1.373(2) . ?
C1 C5 1.541(2) . ?
C1 Al1 2.117(2) 3_666 ?
C2 C3 1.494(3) . ?
C2 C7 1.523(2) . ?
C3 C4 1.360(3) . ?
C3 C9 1.523(2) . ?
C4 C11 1.513(2) . ?
C5 C6 1.532(2) . ?
C5 H5A 0.9900 . ?
C5 H5B 0.9900 . ?
C6 H6A 0.9800 . ?
C6 H6B 0.9800 . ?
C6 H6C 0.9800 . ?
C7 C8 1.535(3) . ?
C7 H7A 0.9900 . ?
C7 H7B 0.9900 . ?
C8 H8A 0.9800 . ?
C8 H8B 0.9800 . ?
C8 H8C 0.9800 . ?
C9 C10 1.532(3) . ?
C9 H9A 0.9900 . ?
C9 H9B 0.9900 . ?
C10 H10A 0.9800 . ?
C10 H10B 0.9800 . ?
C10 H10C 0.9800 . ?
C11 C12 1.531(3) . ?
C11 H11A 0.9900 . ?
C11 H11B 0.9900 . ?
C12 H12A 0.9800 . ?
C12 H12B 0.9800 . ?
C12 H12C 0.9800 . ?
C1_1 C2_1 1.529(3) . ?
C1_1 C3_1 1.533(3) . ?
C1_1 C4_1 1.540(3) . ?
C2_1 H2A_1 0.9800 . ?
C2_1 H2B_1 0.9800 . ?
C2_1 H2C_1 0.9800 . ?
C3_1 H3A_1 0.9800 . ?
C3_1 H3B_1 0.9800 . ?
C3_1 H3C_1 0.9800 . ?
C4_1 H4A_1 0.9800 . ?
C4_1 H4B_1 0.9800 . ?
C4_1 H4C_1 0.9800 . ?

loop_
_geom_torsion_atom_site_label_1
_geom_torsion_atom_site_label_2
_geom_torsion_atom_site_label_3
_geom_torsion_atom_site_label_4
_geom_torsion
_geom_torsion_site_symmetry_1
_geom_torsion_site_symmetry_2
_geom_torsion_site_symmetry_3
_geom_torsion_site_symmetry_4
_geom_torsion_publ_flag
C5 C1 C2 C3 -168.56(15) . . . . ?
Al1 C1 C2 C3 45.2(2) 3_666 . . . ?
Al1 C1 C2 C3 -32.27(18) . . . . ?
C5 C1 C2 C7 3.5(3) . . . . ?
Al1 C1 C2 C7 -142.65(15) 3_666 . . . ?
Al1 C1 C2 C7 139.83(15) . . . . ?
C1 C2 C3 C4 34.5(2) . . . . ?
C7 C2 C3 C4 -138.16(17) . . . . ?
C1 C2 C3 C9 -147.85(17) . . . . ?
C7 C2 C3 C9 39.4(2) . . . . ?
C2 C3 C4 C11 172.85(15) . . . . ?
C9 C3 C4 C11 -4.6(3) . . . . ?
C2 C3 C4 Al1 -11.25(19) . . . . ?
C9 C3 C4 Al1 171.30(14) . . . . ?
C2 C1 C5 C6 -85.7(2) . . . . ?
Al1 C1 C5 C6 66.46(16) 3_666 . . . ?
Al1 C1 C5 C6 152.29(13) . . . . ?
C1 C2 C7 C8 -95.0(2) . . . . ?
C3 C2 C7 C8 77.6(2) . . . . ?
C4 C3 C9 C10 80.0(2) . . . . ?
C2 C3 C9 C10 -97.46(19) . . . . ?
C3 C4 C11 C12 -111.96(19) . . . . ?
Al1 C4 C11 C12 73.4(2) . . . . ?
